data_7224357
loop_
_publ_author_name
'Mocilac, P.'
'Gallagher, J. F.'

_publ_section_title
;
 Halogenated tennimides and trezimides: impact of halogen bonding and
 solvent role on porous network formation and inclusion
;
_journal_issue 13
_journal_name_full CrystEngComm
_journal_page_first 2375
_journal_paper_doi 10.1039/C5CE02052B
_journal_volume 18
_journal_year 2016
_chemical_formula_moiety '2(C52 H28 CL4 N8 O8), C2 H4 CL4'
_chemical_formula_sum 'C106 H60 Cl12 N16 O16'
_chemical_formula_weight 2239.10
_chemical_name_common (ClIO)4:CH2Cl2
_chemical_name_systematic
; 
 ? 
;
_space_group_IT_number 56
_symmetry_cell_setting orthorhombic
_symmetry_space_group_name_Hall '-P 2ab 2ac'
_symmetry_space_group_name_H-M 'P c c n'
_atom_sites_solution_hydrogens geom
_atom_sites_solution_primary direct
_atom_sites_solution_secondary difmap
_audit_block_doi 10.5517/cc14n41z
_audit_creation_method SHELXL-97
_audit_update_record
;
2015-04-27 deposited with the CCDC.
2016-02-22 downloaded from the CCDC.
;
_cell_angle_alpha 90.00
_cell_angle_beta 90.00
_cell_angle_gamma 90.00
_cell_formula_units_Z 2
_cell_length_a 13.8337(1)
_cell_length_b 19.0181(1)
_cell_length_c 19.0737(1)
_cell_measurement_reflns_used 9475
_cell_measurement_temperature 294(2)
_cell_measurement_theta_max 63.2
_cell_measurement_theta_min 3.19
_cell_volume 5018.11(5)
_computing_cell_refinement
;
CrysAlisPro, Agilent Technologies,
Version 1.171.34.49 (release 20-01-2011 CrysAlis171 .NET)
(compiled Jan 20 2011,15:58:25)
;
_computing_data_collection
;
CrysAlisPro, Agilent Technologies,
Version 1.171.34.49 (release 20-01-2011 CrysAlis171 .NET)
(compiled Jan 20 2011,15:58:25)
;
_computing_data_reduction
;
CrysAlisPro, Agilent Technologies,
Version 1.171.34.49 (release 20-01-2011 CrysAlis171 .NET)
(compiled Jan 20 2011,15:58:25)
;
_computing_molecular_graphics 'PLATON (Spek, 2009)'
_computing_publication_material SHELXL97
_computing_structure_refinement 'SHELXL97 (Sheldrick, 2008) and SORTX (McArdle, 1995)'
_computing_structure_solution 'SHELXS97 (Sheldrick, 2008)'
_diffrn_ambient_temperature 294(2)
_diffrn_measured_fraction_theta_full 1.000
_diffrn_measured_fraction_theta_max 0.996
_diffrn_measurement_device 'Xcalibur, Sapphire3, Gemini Ultra'
_diffrn_measurement_method '\w scans'
_diffrn_radiation_monochromator graphite
_diffrn_radiation_source 'fine-focus sealed tube'
_diffrn_radiation_type CuK\a
_diffrn_radiation_wavelength 1.54184
_diffrn_reflns_av_R_equivalents 0.0300
_diffrn_reflns_av_sigmaI/netI 0.0159
_diffrn_reflns_limit_h_max 16
_diffrn_reflns_limit_h_min -13
_diffrn_reflns_limit_k_max 21
_diffrn_reflns_limit_k_min -21
_diffrn_reflns_limit_l_max 16
_diffrn_reflns_limit_l_min -21
_diffrn_reflns_number 28390
_diffrn_reflns_theta_full 62.50
_diffrn_reflns_theta_max 63.30
_diffrn_reflns_theta_min 3.95
_diffrn_standards_decay_% 1
_diffrn_standards_interval_time 60
_diffrn_standards_number 30152
_exptl_absorpt_coefficient_mu 3.670
_exptl_absorpt_correction_T_max 0.7219
_exptl_absorpt_correction_T_min 0.3684
_exptl_absorpt_correction_type analytical
_exptl_absorpt_process_details '(ABSFAC, Clark and Reid, 1998)'
_exptl_crystal_colour Colourless
_exptl_crystal_density_diffrn 1.482
_exptl_crystal_density_method 'not measured'
_exptl_crystal_description Block
_exptl_crystal_F_000 2280
_exptl_crystal_size_max 0.34
_exptl_crystal_size_mid 0.12
_exptl_crystal_size_min 0.10
_refine_diff_density_max 0.308
_refine_diff_density_min -0.255
_refine_diff_density_rms 0.032
_refine_ls_extinction_method none
_refine_ls_goodness_of_fit_ref 1.023
_refine_ls_hydrogen_treatment constr
_refine_ls_matrix_type full
_refine_ls_number_parameters 487
_refine_ls_number_reflns 4062
_refine_ls_number_restraints 32
_refine_ls_restrained_S_all 1.079
_refine_ls_R_factor_all 0.0451
_refine_ls_R_factor_gt 0.0377
_refine_ls_shift/su_max 0.000
_refine_ls_shift/su_mean 0.000
_refine_ls_structure_factor_coef Fsqd
_refine_ls_weighting_details 'w=1/[\s^2^(Fo^2^)+(0.0628P)^2^+1.3728P] where P=(Fo^2^+2Fc^2^)/3'
_refine_ls_weighting_scheme calc
_refine_ls_wR_factor_gt 0.1066
_refine_ls_wR_factor_ref 0.1139
_reflns_number_gt 3420
_reflns_number_total 4062
_reflns_threshold_expression I>2\s(I)
_cod_data_source_file c5ce02052b2.cif
_cod_data_source_block ClIO4_CH2Cl2
_cod_depositor_comments
;
The following automatic conversions were performed:

'_symmetry_cell_setting' value 'Orthorhombic' changed to
'orthorhombic' according to
/usr/data/users/saulius/crontab/automatic-downloads/rss-feeds/RSC/lib/dictionaries/cif_core.dic
dictionary named 'cif_core.dic' version 2.4.2 from 2011-04-26.

'_exptl_absorpt_correction_type' value 'Analytical' changed to
'analytical' according to
/usr/data/users/saulius/crontab/automatic-downloads/rss-feeds/RSC/lib/dictionaries/cif_core.dic
dictionary named 'cif_core.dic' version 2.4.2 from 2011-04-26.

Automatic conversion script
Id: cif_fix_values 4268 2015-11-12 08:31:59Z antanas 

 Adding full bibliography for 7224352--7224361.cif.
;
_cod_original_sg_symbol_Hall '-p 2ab 2ac'
_cod_database_code 7224357

loop_
_symmetry_equiv_pos_as_xyz
'x, y, z'
'-x+1/2, -y+1/2, z'
'-x, y+1/2, -z+1/2'
'x+1/2, -y, -z+1/2'
'-x, -y, -z'
'x-1/2, y-1/2, -z'
'x, -y-1/2, z-1/2'
'-x-1/2, y, z-1/2'

loop_
_atom_site_label
_atom_site_type_symbol
_atom_site_fract_x
_atom_site_fract_y
_atom_site_fract_z
_atom_site_U_iso_or_equiv
_atom_site_adp_type
_atom_site_occupancy
_atom_site_symmetry_multiplicity
_atom_site_calc_flag
_atom_site_refinement_flags
_atom_site_disorder_assembly
_atom_site_disorder_group
Cl14 Cl 0.88323(7) -0.01673(4) -0.11396(4) 0.0935(3) Uani 1 1 d D . .
Cl24 Cl 0.36596(6) 0.14441(6) 0.28989(5) 0.1215(4) Uani 1 1 d D . .
O1 O 0.9631(2) 0.30854(10) -0.10245(9) 0.1170(10) Uani 1 1 d . . .
C1 C 0.9456(2) 0.31744(11) -0.04165(12) 0.0692(7) Uani 1 1 d . A .
N1 N 0.95540(14) 0.26004(9) 0.00646(8) 0.0558(4) Uani 1 1 d D . .
O2 O 1.05440(16) 0.32456(9) 0.07544(10) 0.0842(6) Uani 1 1 d . . .
C2 C 1.00937(18) 0.27050(11) 0.06728(11) 0.0598(5) Uani 1 1 d . A .
O3 O 0.82376(15) 0.08886(14) 0.28887(9) 0.1001(7) Uani 1 1 d . . .
C3 C 0.83318(17) 0.10477(13) 0.22835(11) 0.0630(6) Uani 1 1 d . A .
N2 N 0.75408(15) 0.09577(9) 0.18087(9) 0.0564(4) Uani 1 1 d D . .
O4 O 0.84514(15) 0.01918(10) 0.11937(11) 0.0895(6) Uani 1 1 d . . .
C4 C 0.77118(18) 0.05302(11) 0.12248(12) 0.0619(6) Uani 1 1 d . . .
C11 C 0.79990(17) 0.44602(10) 0.06435(11) 0.0564(5) Uani 1 1 d . . .
C12 C 0.84730(17) 0.38499(10) 0.04494(10) 0.0555(5) Uani 1 1 d . A .
H12 H 0.8400 0.3445 0.0717 0.067 Uiso 1 1 calc R . .
C13 C 0.90538(18) 0.38390(11) -0.01402(11) 0.0585(5) Uani 1 1 d . . .
C14 C 0.9182(2) 0.44533(12) -0.05276(12) 0.0673(6) Uani 1 1 d . A .
H14 H 0.9577 0.4450 -0.0922 0.081 Uiso 1 1 calc R . .
C15 C 0.8729(2) 0.50625(12) -0.03305(13) 0.0734(7) Uani 1 1 d . . .
H15 H 0.8829 0.5473 -0.0585 0.088 Uiso 1 1 calc R A .
C16 C 0.8125(2) 0.50682(11) 0.02447(13) 0.0690(6) Uani 1 1 d . A .
H16 H 0.7801 0.5479 0.0367 0.083 Uiso 1 1 calc R . .
C11A C 0.9419(11) 0.1895(6) -0.0205(8) 0.038(3) Uani 0.50 1 d PD A 1
N12A N 0.8550(10) 0.1799(7) -0.0463(8) 0.052(3) Uani 0.50 1 d PD A 1
C13A C 0.8441(12) 0.1172(9) -0.0751(10) 0.058(4) Uani 0.50 1 d PD A 1
H13A H 0.7828 0.1064 -0.0920 0.070 Uiso 0.50 1 calc PR A 1
C14A C 0.9138(10) 0.0665(7) -0.0828(9) 0.043(3) Uani 0.50 1 d PD A 1
C15A C 1.0012(9) 0.0752(6) -0.0491(7) 0.0427(19) Uani 0.50 1 d PD A 1
H15A H 1.0466 0.0393 -0.0459 0.051 Uiso 0.50 1 calc PR A 1
C16A C 1.0171(16) 0.1414(8) -0.0202(13) 0.055(4) Uani 0.50 1 d PD A 1
H16A H 1.0768 0.1531 -0.0010 0.066 Uiso 0.50 1 calc PR A 1
C11B C 0.9336(14) 0.1938(6) -0.0249(10) 0.060(6) Uani 0.50 1 d PD A 2
N12B N 1.0057(12) 0.1487(8) -0.0247(10) 0.055(3) Uani 0.50 1 d PD A 2
C13B C 0.9833(11) 0.0867(7) -0.0524(9) 0.069(4) Uani 0.50 1 d PD A 2
H13B H 1.0342 0.0554 -0.0580 0.083 Uiso 0.50 1 calc PR A 2
C14B C 0.8940(11) 0.0632(8) -0.0738(10) 0.050(3) Uani 0.50 1 d PD A 2
C15B C 0.8234(12) 0.1132(8) -0.0815(9) 0.047(2) Uani 0.50 1 d PD A 2
H15B H 0.7658 0.1039 -0.1048 0.056 Uiso 0.50 1 calc PR A 2
C16B C 0.8431(15) 0.1788(10) -0.0523(10) 0.062(4) Uani 0.50 1 d PD A 2
H16B H 0.7949 0.2129 -0.0512 0.074 Uiso 0.50 1 calc PR A 2
C21 C 1.00714(16) 0.21561(11) 0.12316(10) 0.0547(5) Uani 1 1 d . . .
C22 C 0.92355(16) 0.18017(10) 0.14149(10) 0.0523(5) Uani 1 1 d . A .
H22 H 0.8681 0.1850 0.1144 0.063 Uiso 1 1 calc R . .
C23 C 0.92271(16) 0.13710(11) 0.20078(10) 0.0530(5) Uani 1 1 d . . .
C24 C 1.00686(18) 0.12884(12) 0.23964(11) 0.0616(6) Uani 1 1 d . A .
H24 H 1.0065 0.1004 0.2793 0.074 Uiso 1 1 calc R . .
C25 C 1.09049(19) 0.16227(14) 0.22008(12) 0.0674(6) Uani 1 1 d . . .
H25 H 1.1471 0.1551 0.2453 0.081 Uiso 1 1 calc R A .
C26 C 1.09035(18) 0.20665(12) 0.16280(12) 0.0644(6) Uani 1 1 d . A .
H26 H 1.1464 0.2307 0.1507 0.077 Uiso 1 1 calc R . .
C21A C 0.6599(6) 0.1097(11) 0.2111(9) 0.042(4) Uani 0.50 1 d PD B 1
N22A N 0.6437(11) 0.1666(9) 0.2375(9) 0.078(5) Uani 0.50 1 d P B 1
C23A C 0.5527(16) 0.1802(12) 0.2696(11) 0.063(6) Uani 0.50 1 d P B 1
H23A H 0.5395 0.2198 0.2966 0.075 Uiso 0.50 1 calc PR B 1
C24A C 0.4768(12) 0.1200(11) 0.2536(12) 0.053(3) Uani 0.50 1 d PD B 1
C25A C 0.5000(16) 0.0715(13) 0.2335(13) 0.071(5) Uani 0.50 1 d P B 1
H25A H 0.4538 0.0361 0.2306 0.085 Uiso 0.50 1 calc PR B 1
C26A C 0.596(3) 0.0540(13) 0.2099(12) 0.060(4) Uani 0.50 1 d P B 1
H26A H 0.6137 0.0092 0.1953 0.072 Uiso 0.50 1 calc PR B 1
C21B C 0.6576(9) 0.1018(13) 0.2054(10) 0.065(6) Uani 0.50 1 d PD B 2
N22B N 0.590(2) 0.0566(11) 0.1931(10) 0.055(3) Uani 0.50 1 d P B 2
C23B C 0.5055(16) 0.0644(13) 0.2176(12) 0.065(4) Uani 0.50 1 d P B 2
H23B H 0.4571 0.0312 0.2105 0.078 Uiso 0.50 1 calc PR B 2
C24B C 0.4863(11) 0.1388(10) 0.2638(12) 0.051(4) Uani 0.50 1 d PD B 2
C25B C 0.548(2) 0.1786(12) 0.2654(13) 0.085(9) Uani 0.50 1 d P B 2
H25B H 0.5327 0.2225 0.2839 0.102 Uiso 0.50 1 calc PR B 2
C26B C 0.6385(12) 0.1693(5) 0.2436(8) 0.056(5) Uani 0.50 1 d P B 2
H26B H 0.6867 0.2025 0.2516 0.067 Uiso 0.50 1 calc PR B 2
Cl1A Cl 0.1709(8) 0.3108(5) -0.1028(3) 0.107(3) Uani 0.20 1 d PD C -1
C1A C 0.2244(13) 0.2417(10) -0.0474(10) 0.104(13) Uani 0.20 1 d PD C -1
H1A1 H 0.1781 0.2050 -0.0362 0.125 Uiso 0.20 1 calc PR C -1
H1A2 H 0.2812 0.2210 -0.0688 0.125 Uiso 0.20 1 calc PR C -1
Cl2A Cl 0.2538(4) 0.2922(5) 0.0261(2) 0.127(3) Uani 0.20 1 d PD C -1
Cl1B Cl 0.3121(7) 0.1992(5) -0.0946(5) 0.173(4) Uani 0.30 1 d PD D -2
C2B C 0.2200(18) 0.2467(16) -0.0602(12) 0.29(3) Uani 0.30 1 d PD D -2
H2B1 H 0.1574 0.2388 -0.0818 0.346 Uiso 0.30 1 calc PR D -2
H2B2 H 0.2334 0.2964 -0.0538 0.346 Uiso 0.30 1 calc PR D -2
Cl2B Cl 0.2445(9) 0.1942(7) 0.0119(8) 0.310(7) Uani 0.30 1 d PD D -2

loop_
_atom_site_aniso_label
_atom_site_aniso_U_11
_atom_site_aniso_U_22
_atom_site_aniso_U_33
_atom_site_aniso_U_23
_atom_site_aniso_U_13
_atom_site_aniso_U_12
Cl14 0.1356(7) 0.0627(4) 0.0824(5) -0.0279(3) 0.0127(4) -0.0130(4)
Cl24 0.0894(5) 0.1578(9) 0.1174(7) 0.0407(6) 0.0375(5) 0.0422(5)
O1 0.241(3) 0.0619(11) 0.0480(10) 0.0048(8) 0.0348(13) 0.0075(14)
C1 0.113(2) 0.0493(12) 0.0455(12) 0.0046(9) 0.0074(12) -0.0057(12)
N1 0.0823(12) 0.0417(9) 0.0432(9) 0.0014(7) 0.0058(8) -0.0012(8)
O2 0.1143(15) 0.0579(10) 0.0803(12) 0.0061(8) -0.0170(10) -0.0247(10)
C2 0.0799(15) 0.0468(12) 0.0528(12) -0.0004(9) 0.0045(10) -0.0048(10)
O3 0.0843(12) 0.161(2) 0.0550(11) 0.0407(12) 0.0034(9) 0.0009(13)
C3 0.0717(14) 0.0687(14) 0.0485(12) 0.0131(10) 0.0023(10) 0.0111(11)
N2 0.0640(11) 0.0548(10) 0.0505(9) 0.0068(8) 0.0055(9) 0.0071(9)
O4 0.0882(13) 0.0713(11) 0.1089(15) -0.0190(10) -0.0011(11) 0.0284(10)
C4 0.0752(15) 0.0433(10) 0.0672(13) 0.0006(9) 0.0117(11) 0.0077(10)
C11 0.0747(13) 0.0430(10) 0.0517(11) 0.0015(8) -0.0144(10) 0.0005(9)
C12 0.0812(14) 0.0412(10) 0.0441(10) 0.0048(8) -0.0094(10) -0.0034(9)
C13 0.0873(15) 0.0447(11) 0.0436(11) 0.0037(8) -0.0085(10) -0.0074(10)
C14 0.0980(18) 0.0516(12) 0.0521(12) 0.0092(10) -0.0057(12) -0.0147(12)
C15 0.109(2) 0.0447(12) 0.0666(15) 0.0146(10) -0.0128(14) -0.0133(12)
C16 0.0925(17) 0.0416(11) 0.0731(15) 0.0031(10) -0.0191(13) 0.0009(11)
C11A 0.056(7) 0.033(5) 0.026(4) -0.007(4) 0.002(4) 0.004(5)
N12A 0.058(5) 0.046(5) 0.053(5) -0.007(4) 0.003(4) 0.015(4)
C13A 0.043(6) 0.077(7) 0.053(5) -0.002(4) -0.011(4) -0.009(4)
C14A 0.049(6) 0.049(3) 0.030(4) -0.001(3) 0.019(5) -0.006(3)
C15A 0.049(4) 0.032(3) 0.047(3) -0.005(3) 0.000(3) 0.021(3)
C16A 0.058(6) 0.049(6) 0.057(7) -0.008(4) -0.002(4) 0.012(4)
C11B 0.077(11) 0.053(8) 0.051(7) 0.017(5) 0.014(6) 0.008(6)
N12B 0.060(6) 0.057(6) 0.049(4) 0.000(4) 0.002(4) -0.002(5)
C13B 0.069(7) 0.061(6) 0.078(5) 0.016(4) 0.016(5) 0.046(4)
C14B 0.057(6) 0.051(4) 0.041(6) -0.003(3) 0.026(4) -0.006(4)
C15B 0.046(6) 0.051(4) 0.043(4) -0.003(3) -0.006(4) -0.006(3)
C16B 0.069(7) 0.062(8) 0.054(6) 0.009(5) -0.007(5) -0.006(5)
C21 0.0729(14) 0.0478(11) 0.0435(10) -0.0048(8) 0.0021(9) 0.0014(9)
C22 0.0668(12) 0.0484(10) 0.0417(10) -0.0020(8) -0.0002(9) 0.0076(9)
C23 0.0670(13) 0.0510(11) 0.0409(10) -0.0001(8) 0.0030(9) 0.0101(9)
C24 0.0790(15) 0.0618(13) 0.0439(11) 0.0022(9) -0.0030(10) 0.0096(11)
C25 0.0714(15) 0.0755(15) 0.0554(13) -0.0017(11) -0.0097(11) 0.0044(12)
C26 0.0716(14) 0.0665(14) 0.0550(12) -0.0050(10) 0.0011(11) -0.0065(11)
C21A 0.041(5) 0.043(9) 0.042(6) 0.007(5) 0.012(4) 0.004(4)
N22A 0.063(9) 0.100(9) 0.072(7) 0.015(6) 0.007(5) 0.012(6)
C23A 0.065(9) 0.077(12) 0.045(7) -0.003(5) -0.008(5) 0.018(7)
C24A 0.067(4) 0.042(10) 0.049(8) -0.003(6) 0.002(4) -0.002(5)
C25A 0.073(6) 0.066(8) 0.073(12) -0.006(7) 0.029(6) -0.021(5)
C26A 0.083(7) 0.044(4) 0.053(11) 0.005(6) 0.008(7) 0.000(4)
C21B 0.113(12) 0.041(7) 0.040(5) -0.002(4) -0.009(5) 0.013(6)
N22B 0.069(5) 0.057(4) 0.040(7) 0.004(4) 0.008(5) -0.004(3)
C23B 0.078(7) 0.063(6) 0.054(8) -0.001(6) 0.009(5) 0.005(4)
C24B 0.074(7) 0.039(9) 0.041(5) -0.006(5) 0.007(5) 0.006(5)
C25B 0.127(19) 0.049(10) 0.079(13) -0.005(7) -0.016(10) 0.031(10)
C26B 0.090(14) 0.023(4) 0.053(5) -0.010(4) -0.022(7) 0.010(5)
Cl1A 0.123(5) 0.123(6) 0.074(3) -0.013(3) -0.016(3) 0.025(4)
C1A 0.061(19) 0.115(18) 0.135(19) 0.069(19) 0.027(11) 0.036(17)
Cl2A 0.077(3) 0.253(9) 0.0502(17) 0.008(2) -0.0046(18) 0.013(5)
Cl1B 0.122(5) 0.122(4) 0.274(10) -0.051(5) -0.062(5) 0.029(3)
C2B 0.15(3) 0.61(9) 0.105(14) 0.01(4) -0.009(15) -0.15(4)
Cl2B 0.214(9) 0.214(10) 0.50(2) -0.051(12) -0.008(13) 0.006(8)

loop_
_atom_type_symbol
_atom_type_description
_atom_type_scat_dispersion_real
_atom_type_scat_dispersion_imag
_atom_type_scat_source
C C 0.0181 0.0091 'International Tables Vol C Tables 4.2.6.8 and 6.1.1.4'
H H 0.0000 0.0000 'International Tables Vol C Tables 4.2.6.8 and 6.1.1.4'
N N 0.0311 0.0180 'International Tables Vol C Tables 4.2.6.8 and 6.1.1.4'
O O 0.0492 0.0322 'International Tables Vol C Tables 4.2.6.8 and 6.1.1.4'
Cl Cl 0.3639 0.7018 'International Tables Vol C Tables 4.2.6.8 and 6.1.1.4'

loop_
_geom_angle_atom_site_label_1
_geom_angle_atom_site_label_2
_geom_angle_atom_site_label_3
_geom_angle
_geom_angle_site_symmetry_3
O1 C1 N1 119.6(2) .
O1 C1 C13 122.9(2) .
N1 C1 C13 117.31(18) .
C2 N1 C11B 126.1(8) .
C2 N1 C1 118.37(18) .
C11B N1 C1 112.6(8) .
C2 N1 C11A 119.8(7) .
C1 N1 C11A 117.8(7) .
O2 C2 N1 120.2(2) .
O2 C2 C21 120.8(2) .
N1 C2 C21 118.92(18) .
O3 C3 N2 119.7(2) .
O3 C3 C23 122.5(2) .
N2 C3 C23 117.71(18) .
C4 N2 C21B 117.9(10) .
C4 N2 C3 116.4(2) .
C21B N2 C3 120.1(9) .
C4 N2 C21A 125.1(9) .
C3 N2 C21A 114.5(7) .
O4 C4 N2 119.4(2) .
O4 C4 C11 122.1(2) 2_655
N2 C4 C11 118.43(19) 2_655
C12 C11 C16 119.3(2) .
C12 C11 C4 121.67(19) 2_655
C16 C11 C4 118.7(2) 2_655
C13 C12 C11 120.38(19) .
C13 C12 H12 119.8 .
C11 C12 H12 119.8 .
C12 C13 C14 119.5(2) .
C12 C13 C1 121.44(18) .
C14 C13 C1 118.7(2) .
C15 C14 C13 120.4(2) .
C15 C14 H14 119.8 .
C13 C14 H14 119.8 .
C14 C15 C16 120.1(2) .
C14 C15 H15 119.9 .
C16 C15 H15 119.9 .
C15 C16 C11 120.2(2) .
C15 C16 H16 119.9 .
C11 C16 H16 119.9 .
N12A C11A C16A 126.7(11) .
N12A C11A N1 112.3(11) .
C16A C11A N1 120.9(10) .
C11A N12A C13A 112.8(12) .
N12A C13A C14A 126.7(14) .
N12A C13A H13A 116.6 .
C14A C13A H13A 116.6 .
C13A C14A C15A 118.8(12) .
C13A C14A Cl14 120.3(10) .
C15A C14A Cl14 118.7(10) .
C14A C15A C16A 115.6(14) .
C14A C15A H15A 122.2 .
C16A C15A H15A 122.2 .
C11A C16A C15A 118.5(15) .
C11A C16A H16A 120.7 .
C15A C16A H16A 120.7 .
N12B C11B C16B 123.4(12) .
N12B C11B N1 114.4(13) .
C16B C11B N1 122.1(13) .
C11B N12B C13B 113.6(12) .
N12B C13B C14B 128.0(14) .
N12B C13B H13B 116.0 .
C14B C13B H13B 116.0 .
C15B C14B C13B 116.5(13) .
C15B C14B Cl14 120.5(12) .
C13B C14B Cl14 120.1(12) .
C14B C15B C16B 116.0(16) .
C14B C15B H15B 122.0 .
C16B C15B H15B 122.0 .
C11B C16B C15B 120.8(17) .
C11B C16B H16B 119.6 .
C15B C16B H16B 119.6 .
C22 C21 C26 119.73(19) .
C22 C21 C2 122.6(2) .
C26 C21 C2 117.2(2) .
C21 C22 C23 119.8(2) .
C21 C22 H22 120.1 .
C23 C22 H22 120.1 .
C24 C23 C22 119.4(2) .
C24 C23 C3 117.71(19) .
C22 C23 C3 122.60(19) .
C25 C24 C23 120.6(2) .
C25 C24 H24 119.7 .
C23 C24 H24 119.7 .
C24 C25 C26 119.8(2) .
C24 C25 H25 120.1 .
C26 C25 H25 120.1 .
C25 C26 C21 120.5(2) .
C25 C26 H26 119.8 .
C21 C26 H26 119.8 .
N22A C21A C26A 125.0(15) .
N22A C21A N2 119.6(15) .
C26A C21A N2 115.4(19) .
C21A N22A C23A 120.2(15) .
N22A C23A C24A 111.9(17) .
N22A C23A H23A 124.1 .
C24A C23A H23A 124.1 .
C25A C24A C23A 120.3(17) .
C25A C24A Cl24 130.3(17) .
C23A C24A Cl24 108.3(10) .
C24A C25A C26A 127(2) .
C24A C25A H25A 116.7 .
C26A C25A H25A 116.7 .
C21A C26A C25A 114(2) .
C21A C26A H26A 122.9 .
C25A C26A H26A 122.9 .
N22B C21B N2 125(2) .
N22B C21B C26B 122.0(14) .
N2 C21B C26B 113.2(16) .
C23B N22B C21B 122(2) .
N22B C23B C24B 116(2) .
N22B C23B H23B 122.1 .
C24B C23B H23B 122.1 .
C25B C24B C23B 117.0(18) .
C25B C24B Cl24 131.7(17) .
C23B C24B Cl24 110.5(11) .
C24B C25B C26B 127(2) .
C24B C25B H25B 116.3 .
C26B C25B H25B 116.3 .
C25B C26B C21B 115.4(15) .
C25B C26B H26B 122.3 .
C21B C26B H26B 122.3 .
Cl2A C1A Cl1A 99.3(9) .
Cl2A C1A H1A1 111.9 .
Cl1A C1A H1A1 111.9 .
Cl2A C1A H1A2 111.9 .
Cl1A C1A H1A2 111.9 .
H1A1 C1A H1A2 109.6 .
Cl1B C2B H2B1 115.0 .
Cl2B C2B H2B1 115.0 .
Cl1B C2B H2B2 115.0 .
Cl2B C2B H2B2 115.0 .
H2B1 C2B H2B2 112.1 .

loop_
_geom_bond_atom_site_label_1
_geom_bond_atom_site_label_2
_geom_bond_distance
_geom_bond_site_symmetry_2
Cl14 C14B 1.709(14) .
Cl14 C14A 1.742(12) .
Cl24 C24B 1.741(15) .
Cl24 C24A 1.746(15) .
O1 C1 1.197(3) .
C1 N1 1.432(3) .
C1 C13 1.478(3) .
N1 C2 1.394(3) .
N1 C11B 1.426(9) .
N1 C11A 1.449(7) .
O2 C2 1.212(3) .
C2 C21 1.492(3) .
O3 C3 1.200(3) .
C3 N2 1.431(3) .
C3 C23 1.479(3) .
N2 C4 1.399(3) .
N2 C21B 1.419(9) .
N2 C21A 1.449(7) .
O4 C4 1.210(3) .
C4 C11 1.482(3) 2_655
C11 C12 1.384(3) .
C11 C16 1.395(3) .
C11 C4 1.482(3) 2_655
C12 C13 1.382(3) .
C12 H12 0.9300 .
C13 C14 1.394(3) .
C14 C15 1.370(4) .
C14 H14 0.9300 .
C15 C16 1.379(4) .
C15 H15 0.9300 .
C16 H16 0.9300 .
C11A N12A 1.311(9) .
C11A C16A 1.384(10) .
N12A C13A 1.322(9) .
C13A C14A 1.372(9) .
C13A H13A 0.9300 .
C14A C15A 1.380(9) .
C15A C16A 1.392(9) .
C15A H15A 0.9300 .
C16A H16A 0.9300 .
C11B N12B 1.315(9) .
C11B C16B 1.387(10) .
N12B C13B 1.329(9) .
C13B C14B 1.375(9) .
C13B H13B 0.9300 .
C14B C15B 1.372(9) .
C15B C16B 1.391(9) .
C15B H15B 0.9300 .
C16B H16B 0.9300 .
C21 C22 1.383(3) .
C21 C26 1.388(3) .
C22 C23 1.396(3) .
C22 H22 0.9300 .
C23 C24 1.389(3) .
C24 C25 1.372(4) .
C24 H24 0.9300 .
C25 C26 1.381(3) .
C25 H25 0.9300 .
C26 H26 0.9300 .
C21A N22A 1.22(2) .
C21A C26A 1.38(4) .
N22A C23A 1.42(3) .
C23A C24A 1.58(3) .
C23A H23A 0.9300 .
C24A C25A 1.05(3) .
C25A C26A 1.44(4) .
C25A H25A 0.9300 .
C26A H26A 0.9300 .
C21B N22B 1.29(3) .
C21B C26B 1.50(3) .
N22B C23B 1.26(3) .
C23B C24B 1.69(3) .
C23B H23B 0.9300 .
C24B C25B 1.13(4) .
C25B C26B 1.34(3) .
C25B H25B 0.9300 .
C26B H26B 0.9300 .
Cl1A C1A 1.842(15) .
C1A Cl2A 1.75(2) .
C1A H1A1 0.9700 .
C1A H1A2 0.9700 .
Cl1B C2B 1.69(2) .
C2B Cl2B 1.734(19) .
C2B H2B1 0.9700 .
C2B H2B2 0.9700 .

loop_
_geom_hbond_atom_site_label_D
_geom_hbond_atom_site_label_H
_geom_hbond_atom_site_label_A
_geom_hbond_distance_DH
_geom_hbond_distance_HA
_geom_hbond_distance_DA
_geom_hbond_angle_DHA
_geom_hbond_site_symmetry_A
_geom_hbond_publ_flag
C13B H13B O4 0.93 2.48 3.365(15) 158 5_755 yes
C12 H12 N1 0.93 2.58 2.902(3) 101 . yes

loop_
_geom_torsion_atom_site_label_1
_geom_torsion_atom_site_label_2
_geom_torsion_atom_site_label_3
_geom_torsion_atom_site_label_4
_geom_torsion
_geom_torsion_site_symmetry_1
_geom_torsion_site_symmetry_4
O1 C1 N1 C2 129.2(3) . .
C13 C1 N1 C2 -56.2(3) . .
O1 C1 N1 C11B -32.4(9) . .
C13 C1 N1 C11B 142.2(9) . .
O1 C1 N1 C11A -28.0(8) . .
C13 C1 N1 C11A 146.6(7) . .
C11B N1 C2 O2 151.7(10) . .
C1 N1 C2 O2 -7.1(3) . .
C11A N1 C2 O2 149.6(7) . .
C11B N1 C2 C21 -31.0(10) . .
C1 N1 C2 C21 170.2(2) . .
C11A N1 C2 C21 -33.1(8) . .
O3 C3 N2 C4 -122.4(3) . .
C23 C3 N2 C4 60.6(3) . .
O3 C3 N2 C21B 30.6(11) . .
C23 C3 N2 C21B -146.4(11) . .
O3 C3 N2 C21A 36.0(8) . .
C23 C3 N2 C21A -140.9(8) . .
C21B N2 C4 O4 -144.2(10) . .
C3 N2 C4 O4 9.4(3) . .
C21A N2 C4 O4 -146.5(8) . .
C21B N2 C4 C11 39.3(10) . 2_655
C3 N2 C4 C11 -167.12(18) . 2_655
C21A N2 C4 C11 37.0(8) . 2_655
C16 C11 C12 C13 -1.0(3) . .
C4 C11 C12 C13 173.1(2) 2_655 .
C11 C12 C13 C14 1.9(3) . .
C11 C12 C13 C1 -171.2(2) . .
O1 C1 C13 C12 150.7(3) . .
N1 C1 C13 C12 -23.7(4) . .
O1 C1 C13 C14 -22.4(4) . .
N1 C1 C13 C14 163.2(2) . .
C12 C13 C14 C15 -0.6(4) . .
C1 C13 C14 C15 172.6(2) . .
C13 C14 C15 C16 -1.4(4) . .
C14 C15 C16 C11 2.3(4) . .
C12 C11 C16 C15 -1.0(3) . .
C4 C11 C16 C15 -175.4(2) 2_655 .
C2 N1 C11A N12A 142.1(9) . .
C11B N1 C11A N12A -23(12) . .
C1 N1 C11A N12A -61.0(12) . .
C2 N1 C11A C16A -40.4(14) . .
C11B N1 C11A C16A 155(13) . .
C1 N1 C11A C16A 116.5(13) . .
C16A C11A N12A C13A -1.4(16) . .
N1 C11A N12A C13A 175.9(14) . .
C11A N12A C13A C14A -3(2) . .
N12A C13A C14A C15A 10(3) . .
N12A C13A C14A Cl14 173.3(15) . .
C14B Cl14 C14A C13A -44(6) . .
C14B Cl14 C14A C15A 119(7) . .
C13A C14A C15A C16A -11(2) . .
Cl14 C14A C15A C16A -174.5(14) . .
N12A C11A C16A C15A -1(2) . .
N1 C11A C16A C15A -177.7(17) . .
C14A C15A C16A C11A 7(2) . .
C2 N1 C11B N12B -40.6(15) . .
C1 N1 C11B N12B 119.3(11) . .
C11A N1 C11B N12B -24(12) . .
C2 N1 C11B C16B 138.6(13) . .
C1 N1 C11B C16B -61.5(17) . .
C11A N1 C11B C16B 155(13) . .
C16B C11B N12B C13B -0.9(17) . .
N1 C11B N12B C13B 178.3(16) . .
C11B N12B C13B C14B -7.0(19) . .
N12B C13B C14B C15B 15(3) . .
N12B C13B C14B Cl14 175.3(14) . .
C14A Cl14 C14B C15B 118(7) . .
C14A Cl14 C14B C13B -41(5) . .
C13B C14B C15B C16B -14(2) . .
Cl14 C14B C15B C16B -174.1(13) . .
N12B C11B C16B C15B 0(2) . .
N1 C11B C16B C15B -178.8(17) . .
C14B C15B C16B C11B 7.4(19) . .
O2 C2 C21 C22 137.6(2) . .
N1 C2 C21 C22 -39.7(3) . .
O2 C2 C21 C26 -34.8(3) . .
N1 C2 C21 C26 147.9(2) . .
C26 C21 C22 C23 1.7(3) . .
C2 C21 C22 C23 -170.58(19) . .
C21 C22 C23 C24 -1.8(3) . .
C21 C22 C23 C3 172.2(2) . .
O3 C3 C23 C24 20.2(4) . .
N2 C3 C23 C24 -162.89(19) . .
O3 C3 C23 C22 -153.9(2) . .
N2 C3 C23 C22 23.0(3) . .
C22 C23 C24 C25 -0.3(3) . .
C3 C23 C24 C25 -174.6(2) . .
C23 C24 C25 C26 2.4(4) . .
C24 C25 C26 C21 -2.5(4) . .
C22 C21 C26 C25 0.5(3) . .
C2 C21 C26 C25 173.1(2) . .
C4 N2 C21A N22A -146.8(12) . .
C21B N2 C21A N22A -163(12) . .
C3 N2 C21A N22A 56.9(16) . .
C4 N2 C21A C26A 36.1(17) . .
C21B N2 C21A C26A 20(10) . .
C3 N2 C21A C26A -120.2(14) . .
C26A C21A N22A C23A -1(3) . .
N2 C21A N22A C23A -177.8(14) . .
C21A N22A C23A C24A -10(2) . .
N22A C23A C24A C25A 15(3) . .
N22A C23A C24A Cl24 -176.0(15) . .
C24B Cl24 C24A C25A 163(9) . .
C24B Cl24 C24A C23A -5(6) . .
C23A C24A C25A C26A -8(4) . .
Cl24 C24A C25A C26A -174(2) . .
N22A C21A C26A C25A 9(3) . .
N2 C21A C26A C25A -173.8(16) . .
C24A C25A C26A C21A -4(4) . .
C4 N2 C21B N22B 22(2) . .
C3 N2 C21B N22B -130.6(17) . .
C21A N2 C21B N22B -173(12) . .
C4 N2 C21B C26B -154.0(10) . .
C3 N2 C21B C26B 53.4(15) . .
C21A N2 C21B C26B 11(10) . .
N2 C21B N22B C23B 178.7(17) . .
C26B C21B N22B C23B -6(3) . .
C21B N22B C23B C24B 3(3) . .
N22B C23B C24B C25B 6(3) . .
N22B C23B C24B Cl24 176.8(17) . .
C24A Cl24 C24B C25B 167(9) . .
C24A Cl24 C24B C23B -3(6) . .
C23B C24B C25B C26B -11(4) . .
Cl24 C24B C25B C26B -180(2) . .
C24B C25B C26B C21B 8(3) . .
N22B C21B C26B C25B 1(3) . .
N2 C21B C26B C25B 177.6(15) . .
